data_7009228
loop_
_publ_author_name
'Gleiter, Rolf'
'von Hirschheydt, Thomas'
'Wolfart, Volker'
'Rominger, Frank'

_publ_section_title
;
 Reaction of N,N'-bridged 1,10-diazacyclooctadeca-5,14-diynes with
 [CpCo(cod)]: a new type of superphane
;
_journal_issue 5
_journal_name_full 'Journal of the Chemical Society, Dalton Transactions'
_journal_page_first 685
_journal_paper_doi 10.1039/a909482b
_journal_year 2000
_chemical_formula_sum 'C29 H45 Co N2'
_chemical_formula_weight 480.60
_chemical_name_systematic
;

 ?

;
_space_group_IT_number 14
_symmetry_cell_setting monoclinic
_symmetry_space_group_name_Hall '-P 2ybc'
_symmetry_space_group_name_H-M 'P 1 21/c 1'
_atom_sites_solution_hydrogens geom
_atom_sites_solution_primary direct
_atom_sites_solution_secondary difmap
_audit_creation_method SHELXL-97
_cell_angle_alpha 90.00
_cell_angle_beta 110.09
_cell_angle_gamma 90.00
_cell_formula_units_Z 4
_cell_length_a 8.54240(10)
_cell_length_b 29.0936(3)
_cell_length_c 10.94860(10)
_cell_measurement_temperature 200(2)
_cell_volume 2555.48(5)
_computing_cell_refinement 'Bruker SMART'
_computing_data_collection 'Bruker SMART'
_computing_data_reduction 'Bruker SHELXTL'
_computing_molecular_graphics 'Bruker SHELXTL'
_computing_publication_material 'Bruker SHELXTL'
_computing_structure_refinement 'SHELXL-97 (Sheldrick, 1997)'
_computing_structure_solution 'SHELXS-97 (Sheldrick, 1990)'
_diffrn_ambient_temperature 200(2)
_diffrn_measured_fraction_theta_full 0.922
_diffrn_measured_fraction_theta_max 0.922
_diffrn_measurement_device_type 'CCD area detector'
_diffrn_measurement_method 'phi and omega scans'
_diffrn_radiation_monochromator graphite
_diffrn_radiation_source 'fine-focus sealed tube'
_diffrn_radiation_type MoK\a
_diffrn_radiation_wavelength 0.71073
_diffrn_reflns_av_R_equivalents 0.0242
_diffrn_reflns_av_sigmaI/netI 0.0193
_diffrn_reflns_limit_h_max 10
_diffrn_reflns_limit_h_min -10
_diffrn_reflns_limit_k_max 33
_diffrn_reflns_limit_k_min -34
_diffrn_reflns_limit_l_max 12
_diffrn_reflns_limit_l_min -13
_diffrn_reflns_number 18908
_diffrn_reflns_theta_full 25.60
_diffrn_reflns_theta_max 25.60
_diffrn_reflns_theta_min 1.40
_exptl_absorpt_coefficient_mu 0.690
_exptl_absorpt_correction_T_max 0.94
_exptl_absorpt_correction_T_min 0.71
_exptl_absorpt_correction_type multi-scan
_exptl_absorpt_process_details 'Blessing, Acta Cryst. (1995) A51 33-38.'
_exptl_crystal_colour yellow
_exptl_crystal_density_diffrn 1.249
_exptl_crystal_density_method 'not measured'
_exptl_crystal_description polyhedron
_exptl_crystal_F_000 1040
_exptl_crystal_size_max .44
_exptl_crystal_size_mid .32
_exptl_crystal_size_min .10
_refine_diff_density_max 0.419
_refine_diff_density_min -0.266
_refine_diff_density_rms 0.049
_refine_ls_extinction_method none
_refine_ls_goodness_of_fit_ref 1.085
_refine_ls_hydrogen_treatment noref
_refine_ls_matrix_type full
_refine_ls_number_parameters 289
_refine_ls_number_reflns 4439
_refine_ls_number_restraints 0
_refine_ls_restrained_S_all 1.085
_refine_ls_R_factor_all 0.0364
_refine_ls_R_factor_gt 0.0310
_refine_ls_shift/su_max 0.029
_refine_ls_shift/su_mean 0.006
_refine_ls_structure_factor_coef Fsqd
_refine_ls_weighting_details 'calc w=1/[\s^2^(Fo^2^)+(0.0414P)^2^+1.2880P] where P=(Fo^2^+2Fc^2^)/3'
_refine_ls_weighting_scheme calc
_refine_ls_wR_factor_gt 0.0823
_refine_ls_wR_factor_ref 0.0856
_reflns_number_gt 3964
_reflns_number_total 4439
_reflns_threshold_expression >2sigma(I)
_cod_data_source_file a909482b.txt
_cod_data_source_block 3d
_cod_depositor_comments
;
The following automatic conversions were performed:
'_symmetry_cell_setting' value 'Monoclinic' changed to 'monoclinic'
according to '/home/saulius/struct/CIF-dictionaries/cif_core.dic'
dictionary named 'cif_core.dic' version 2.4.1 from 2010-06-29.

Automatic conversion script
Id: cif_fix_enum 1527 2010-12-29 10:47:43Z saulius 
;
_cod_original_cell_volume 2555.55(5)
_cod_original_sg_symbol_H-M P2(1)/c
_cod_database_code 7009228

loop_
_symmetry_equiv_pos_as_xyz
'x, y, z'
'-x, y+1/2, -z+1/2'
'-x, -y, -z'
'x, -y-1/2, z-1/2'

loop_
_atom_site_label
_atom_site_type_symbol
_atom_site_fract_x
_atom_site_fract_y
_atom_site_fract_z
_atom_site_U_iso_or_equiv
_atom_site_adp_type
_atom_site_occupancy
_atom_site_symmetry_multiplicity
_atom_site_calc_flag
_atom_site_refinement_flags
_atom_site_disorder_assembly
_atom_site_disorder_group
Co1 Co 0.18482(3) 0.319448(8) 0.82206(2) 0.02580(10) Uani 1 1 d . . .
N1 N 0.5830(2) 0.33075(6) 1.20550(14) 0.0300(4) Uani 1 1 d . . .
C2 C 0.4717(3) 0.35400(8) 1.26097(19) 0.0368(5) Uani 1 1 d . . .
H2A H 0.5284 0.3819 1.3069 0.044 Uiso 1 1 calc R . .
H2B H 0.4524 0.3335 1.3265 0.044 Uiso 1 1 calc R . .
C3 C 0.3035(2) 0.36792(8) 1.16333(18) 0.0367(5) Uani 1 1 d . . .
H3A H 0.2435 0.3860 1.2099 0.044 Uiso 1 1 calc R . .
H3B H 0.2381 0.3396 1.1310 0.044 Uiso 1 1 calc R . .
C4 C 0.3061(2) 0.39593(7) 1.04541(18) 0.0301(4) Uani 1 1 d . . .
H4A H 0.2050 0.4154 1.0179 0.036 Uiso 1 1 calc R . .
H4B H 0.4031 0.4169 1.0758 0.036 Uiso 1 1 calc R . .
C5 C 0.3140(2) 0.37185(6) 0.92619(17) 0.0245(4) Uani 1 1 d . . .
C6 C 0.2278(2) 0.38429(6) 0.79033(18) 0.0278(4) Uani 1 1 d . . .
C7 C 0.0950(2) 0.41847(7) 0.7245(2) 0.0375(5) Uani 1 1 d . . .
H7A H 0.0230 0.4225 0.7778 0.045 Uiso 1 1 calc R . .
H7B H 0.0249 0.4056 0.6395 0.045 Uiso 1 1 calc R . .
C8 C 0.1576(3) 0.46567(7) 0.7013(2) 0.0446(5) Uani 1 1 d . . .
H8A H 0.0616 0.4870 0.6713 0.053 Uiso 1 1 calc R . .
H8B H 0.2350 0.4775 0.7850 0.053 Uiso 1 1 calc R . .
C9 C 0.2466(3) 0.46587(8) 0.6022(2) 0.0494(6) Uani 1 1 d . . .
H9A H 0.1862 0.4454 0.5289 0.059 Uiso 1 1 calc R . .
H9B H 0.2436 0.4974 0.5672 0.059 Uiso 1 1 calc R . .
N10 N 0.4200(2) 0.45073(6) 0.65749(17) 0.0411(4) Uani 1 1 d . . .
C11 C 0.4781(3) 0.42181(8) 0.5714(2) 0.0453(5) Uani 1 1 d . . .
H11A H 0.5784 0.4361 0.5617 0.054 Uiso 1 1 calc R . .
H11B H 0.3905 0.4208 0.4843 0.054 Uiso 1 1 calc R . .
C12 C 0.5201(3) 0.37282(8) 0.62095(19) 0.0384(5) Uani 1 1 d . . .
H12A H 0.6065 0.3741 0.7086 0.046 Uiso 1 1 calc R . .
H12B H 0.5689 0.3566 0.5630 0.046 Uiso 1 1 calc R . .
C13 C 0.3726(3) 0.34440(7) 0.62929(18) 0.0330(4) Uani 1 1 d . . .
H13A H 0.2727 0.3515 0.5529 0.040 Uiso 1 1 calc R . .
H13B H 0.3980 0.3113 0.6256 0.040 Uiso 1 1 calc R . .
C14 C 0.3342(2) 0.35341(6) 0.75019(17) 0.0263(4) Uani 1 1 d . . .
C15 C 0.4212(2) 0.34020(6) 0.88510(16) 0.0230(4) Uani 1 1 d . . .
C16 C 0.5797(2) 0.31352(6) 0.94294(17) 0.0259(4) Uani 1 1 d . . .
H16A H 0.6685 0.3354 0.9907 0.031 Uiso 1 1 calc R . .
H16B H 0.6109 0.3008 0.8706 0.031 Uiso 1 1 calc R . .
C17 C 0.5795(2) 0.27399(7) 1.03514(18) 0.0332(4) Uani 1 1 d . . .
H17A H 0.5118 0.2484 0.9841 0.040 Uiso 1 1 calc R . .
H17B H 0.6950 0.2627 1.0767 0.040 Uiso 1 1 calc R . .
C18 C 0.5104(3) 0.28792(7) 1.14043(18) 0.0337(4) Uani 1 1 d . . .
H18A H 0.3880 0.2916 1.1011 0.040 Uiso 1 1 calc R . .
H18B H 0.5326 0.2630 1.2059 0.040 Uiso 1 1 calc R . .
C19 C 0.7468(3) 0.32187(8) 1.3053(2) 0.0409(5) Uani 1 1 d . . .
H19A H 0.8068 0.2993 1.2701 0.049 Uiso 1 1 calc R . .
H19B H 0.7287 0.3075 1.3814 0.049 Uiso 1 1 calc R . .
C20 C 0.8581(3) 0.36383(8) 1.3519(2) 0.0450(5) Uani 1 1 d . . .
H20A H 0.7974 0.3868 1.3852 0.054 Uiso 1 1 calc R . .
H20B H 0.9584 0.3545 1.4254 0.054 Uiso 1 1 calc R . .
C21 C 0.9139(3) 0.38646(8) 1.2482(2) 0.0459(6) Uani 1 1 d . . .
H21A H 1.0125 0.4059 1.2916 0.055 Uiso 1 1 calc R . .
H21B H 0.9486 0.3622 1.1995 0.055 Uiso 1 1 calc R . .
C22 C 0.7811(3) 0.41591(7) 1.1522(2) 0.0379(5) Uani 1 1 d . . .
H22A H 0.6784 0.3973 1.1170 0.046 Uiso 1 1 calc R . .
H22B H 0.7554 0.4419 1.2005 0.046 Uiso 1 1 calc R . .
C23 C 0.8227(3) 0.43531(9) 1.0386(2) 0.0486(6) Uani 1 1 d . . .
H23A H 0.8678 0.4105 0.9984 0.058 Uiso 1 1 calc R . .
H23B H 0.9099 0.4592 1.0706 0.058 Uiso 1 1 calc R . .
C24 C 0.6692(3) 0.45637(8) 0.9356(2) 0.0474(6) Uani 1 1 d . . .
H24A H 0.5812 0.4326 0.9080 0.057 Uiso 1 1 calc R . .
H24B H 0.6270 0.4815 0.9769 0.057 Uiso 1 1 calc R . .
C25 C 0.6954(3) 0.47532(9) 0.8157(2) 0.0515(6) Uani 1 1 d . . .
H25A H 0.7501 0.4517 0.7792 0.062 Uiso 1 1 calc R . .
H25B H 0.7706 0.5023 0.8403 0.062 Uiso 1 1 calc R . .
C26 C 0.5328(3) 0.48957(8) 0.7128(3) 0.0535(6) Uani 1 1 d . . .
H26A H 0.4752 0.5117 0.7514 0.064 Uiso 1 1 calc R . .
H26B H 0.5578 0.5055 0.6417 0.064 Uiso 1 1 calc R . .
C27 C 0.1265(3) 0.25228(7) 0.7651(2) 0.0468(6) Uani 1 1 d . . .
H27 H 0.1971 0.2317 0.7408 0.056 Uiso 1 1 calc R . .
C28 C 0.1224(3) 0.25796(8) 0.8903(2) 0.0470(6) Uani 1 1 d . . .
H28 H 0.1895 0.2419 0.9656 0.056 Uiso 1 1 calc R . .
C29 C 0.0036(3) 0.29116(9) 0.8865(2) 0.0503(6) Uani 1 1 d . . .
H29 H -0.0245 0.3018 0.9584 0.060 Uiso 1 1 calc R . .
C30 C -0.0674(3) 0.30611(8) 0.7566(3) 0.0546(7) Uani 1 1 d . . .
H30 H -0.1524 0.3286 0.7253 0.066 Uiso 1 1 calc R . .
C31 C 0.0096(3) 0.28186(8) 0.6814(2) 0.0482(6) Uani 1 1 d . . .
H31 H -0.0137 0.2850 0.5905 0.058 Uiso 1 1 calc R . .

loop_
_atom_site_aniso_label
_atom_site_aniso_U_11
_atom_site_aniso_U_22
_atom_site_aniso_U_33
_atom_site_aniso_U_23
_atom_site_aniso_U_13
_atom_site_aniso_U_12
Co1 0.02192(15) 0.02573(16) 0.02635(15) -0.00190(10) 0.00392(10) 0.00007(10)
N1 0.0291(8) 0.0347(9) 0.0221(8) 0.0000(6) 0.0035(6) -0.0009(7)
C2 0.0392(11) 0.0467(12) 0.0252(10) -0.0036(9) 0.0120(9) -0.0040(10)
C3 0.0320(10) 0.0495(13) 0.0321(10) -0.0080(9) 0.0153(9) -0.0020(9)
C4 0.0257(9) 0.0326(10) 0.0313(10) -0.0071(8) 0.0091(8) 0.0030(8)
C5 0.0216(9) 0.0239(9) 0.0273(9) -0.0006(7) 0.0075(7) 0.0008(7)
C6 0.0258(9) 0.0255(10) 0.0290(10) -0.0010(7) 0.0054(8) 0.0015(8)
C7 0.0318(11) 0.0354(11) 0.0387(11) 0.0016(9) 0.0037(9) 0.0091(9)
C8 0.0430(12) 0.0327(12) 0.0489(13) 0.0052(10) 0.0041(10) 0.0131(10)
C9 0.0543(14) 0.0445(13) 0.0414(13) 0.0148(10) 0.0063(11) 0.0070(11)
N10 0.0470(11) 0.0375(10) 0.0367(10) 0.0036(8) 0.0116(8) 0.0006(8)
C11 0.0592(14) 0.0475(13) 0.0318(11) 0.0063(9) 0.0187(10) -0.0017(11)
C12 0.0461(12) 0.0475(13) 0.0247(10) 0.0011(9) 0.0163(9) 0.0080(10)
C13 0.0431(11) 0.0302(10) 0.0225(9) -0.0001(8) 0.0071(8) 0.0067(9)
C14 0.0277(9) 0.0238(9) 0.0249(9) -0.0001(7) 0.0059(7) 0.0015(7)
C15 0.0234(9) 0.0216(9) 0.0238(9) -0.0015(7) 0.0076(7) -0.0011(7)
C16 0.0227(9) 0.0281(10) 0.0251(9) -0.0034(7) 0.0058(7) 0.0034(7)
C17 0.0340(10) 0.0289(10) 0.0303(10) 0.0013(8) 0.0029(8) 0.0068(8)
C18 0.0378(11) 0.0328(11) 0.0260(10) 0.0044(8) 0.0053(8) -0.0031(9)
C19 0.0369(12) 0.0483(13) 0.0274(11) 0.0043(9) -0.0020(9) 0.0032(10)
C20 0.0321(11) 0.0585(15) 0.0323(11) -0.0053(10) -0.0046(9) -0.0005(10)
C21 0.0271(11) 0.0567(15) 0.0483(13) -0.0099(11) 0.0059(9) -0.0049(10)
C22 0.0328(11) 0.0365(12) 0.0451(12) -0.0080(9) 0.0142(9) -0.0059(9)
C23 0.0411(12) 0.0524(14) 0.0563(15) -0.0050(11) 0.0219(11) -0.0072(11)
C24 0.0424(13) 0.0492(14) 0.0523(14) -0.0008(11) 0.0185(11) -0.0020(11)
C25 0.0509(14) 0.0503(15) 0.0555(15) -0.0037(11) 0.0214(12) -0.0120(11)
C26 0.0620(16) 0.0413(13) 0.0583(15) 0.0021(11) 0.0219(13) -0.0046(12)
C27 0.0408(12) 0.0303(11) 0.0706(16) -0.0166(11) 0.0209(12) -0.0098(10)
C28 0.0377(12) 0.0413(13) 0.0502(14) 0.0097(10) 0.0001(10) -0.0147(10)
C29 0.0449(13) 0.0592(16) 0.0527(14) -0.0188(12) 0.0241(11) -0.0239(12)
C30 0.0213(10) 0.0411(13) 0.089(2) 0.0018(13) 0.0033(11) -0.0021(10)
C31 0.0443(13) 0.0559(15) 0.0347(12) -0.0077(10) 0.0011(10) -0.0190(11)

loop_
_atom_type_symbol
_atom_type_description
_atom_type_scat_dispersion_real
_atom_type_scat_dispersion_imag
_atom_type_scat_source
C C 0.0033 0.0016 'International Tables Vol C Tables 4.2.6.8 and 6.1.1.4'
H H 0.0000 0.0000 'International Tables Vol C Tables 4.2.6.8 and 6.1.1.4'
N N 0.0061 0.0033 'International Tables Vol C Tables 4.2.6.8 and 6.1.1.4'
Co Co 0.3494 0.9721 'International Tables Vol C Tables 4.2.6.8 and 6.1.1.4'

loop_
_geom_angle_atom_site_label_1
_geom_angle_atom_site_label_2
_geom_angle_atom_site_label_3
_geom_angle
_geom_angle_site_symmetry_1
_geom_angle_site_symmetry_3
_geom_angle_publ_flag
C6 Co1 C14 43.01(8) . . ?
C6 Co1 C15 62.84(7) . . ?
C14 Co1 C15 43.13(7) . . ?
C6 Co1 C5 43.17(7) . . ?
C14 Co1 C5 62.59(7) . . ?
C15 Co1 C5 43.41(7) . . ?
C6 Co1 C31 120.53(9) . . ?
C14 Co1 C31 111.79(9) . . ?
C15 Co1 C31 144.33(9) . . ?
C5 Co1 C31 162.29(9) . . ?
C6 Co1 C27 153.27(9) . . ?
C14 Co1 C27 118.39(9) . . ?
C15 Co1 C27 120.26(8) . . ?
C5 Co1 C27 157.99(9) . . ?
C31 Co1 C27 39.67(10) . . ?
C6 Co1 C30 110.73(9) . . ?
C14 Co1 C30 134.10(9) . . ?
C15 Co1 C30 173.18(8) . . ?
C5 Co1 C30 130.54(9) . . ?
C31 Co1 C30 39.97(10) . . ?
C27 Co1 C30 66.47(10) . . ?
C6 Co1 C28 166.35(9) . . ?
C14 Co1 C28 148.58(9) . . ?
C15 Co1 C28 119.45(8) . . ?
C5 Co1 C28 127.78(8) . . ?
C31 Co1 C28 66.44(9) . . ?
C27 Co1 C28 39.33(10) . . ?
C30 Co1 C28 66.18(10) . . ?
C6 Co1 C29 130.00(9) . . ?
C14 Co1 C29 171.88(9) . . ?
C15 Co1 C29 141.95(9) . . ?
C5 Co1 C29 116.03(8) . . ?
C31 Co1 C29 66.92(10) . . ?
C27 Co1 C29 66.19(10) . . ?
C30 Co1 C29 39.83(10) . . ?
C28 Co1 C29 39.12(10) . . ?
C2 N1 C18 111.69(16) . . ?
C2 N1 C19 111.19(16) . . ?
C18 N1 C19 110.35(16) . . ?
N1 C2 C3 115.09(15) . . ?
C2 C3 C4 116.72(16) . . ?
C5 C4 C3 120.10(16) . . ?
C6 C5 C15 89.58(14) . . ?
C6 C5 C4 127.71(16) . . ?
C15 C5 C4 140.72(16) . . ?
C6 C5 Co1 67.72(10) . . ?
C15 C5 Co1 68.14(10) . . ?
C4 C5 Co1 132.20(13) . . ?
C14 C6 C5 90.34(14) . . ?
C14 C6 C7 135.82(17) . . ?
C5 C6 C7 133.62(17) . . ?
C14 C6 Co1 68.60(10) . . ?
C5 C6 Co1 69.11(10) . . ?
C7 C6 Co1 124.34(14) . . ?
C6 C7 C8 115.31(17) . . ?
C9 C8 C7 114.25(19) . . ?
N10 C9 C8 112.70(17) . . ?
C9 N10 C11 115.05(18) . . ?
C9 N10 C26 111.45(18) . . ?
C11 N10 C26 112.64(19) . . ?
N10 C11 C12 113.38(17) . . ?
C11 C12 C13 115.30(18) . . ?
C14 C13 C12 113.12(16) . . ?
C6 C14 C15 90.62(14) . . ?
C6 C14 C13 136.86(17) . . ?
C15 C14 C13 131.39(16) . . ?
C6 C14 Co1 68.39(10) . . ?
C15 C14 Co1 68.87(10) . . ?
C13 C14 Co1 129.29(13) . . ?
C14 C15 C5 89.46(14) . . ?
C14 C15 C16 129.51(16) . . ?
C5 C15 C16 139.49(16) . . ?
C14 C15 Co1 68.00(10) . . ?
C5 C15 Co1 68.44(10) . . ?
C16 C15 Co1 130.61(13) . . ?
C15 C16 C17 117.51(16) . . ?
C18 C17 C16 112.88(16) . . ?
N1 C18 C17 112.70(16) . . ?
N1 C19 C20 115.63(18) . . ?
C21 C20 C19 114.55(18) . . ?
C22 C21 C20 114.17(18) . . ?
C23 C22 C21 116.64(19) . . ?
C22 C23 C24 111.71(19) . . ?
C25 C24 C23 116.1(2) . . ?
C24 C25 C26 112.0(2) . . ?
N10 C26 C25 113.5(2) . . ?
C28 C27 C31 108.6(2) . . ?
C28 C27 Co1 71.02(13) . . ?
C31 C27 Co1 70.00(13) . . ?
C29 C28 C27 108.5(2) . . ?
C29 C28 Co1 70.50(13) . . ?
C27 C28 Co1 69.64(13) . . ?
C28 C29 C30 107.5(2) . . ?
C28 C29 Co1 70.38(13) . . ?
C30 C29 Co1 69.39(13) . . ?
C31 C30 C29 108.1(2) . . ?
C31 C30 Co1 69.81(13) . . ?
C29 C30 Co1 70.79(13) . . ?
C27 C31 C30 107.3(2) . . ?
C27 C31 Co1 70.33(12) . . ?
C30 C31 Co1 70.22(13) . . ?

loop_
_geom_bond_atom_site_label_1
_geom_bond_atom_site_label_2
_geom_bond_distance
_geom_bond_site_symmetry_2
_geom_bond_publ_flag
Co1 C6 1.9754(19) . ?
Co1 C14 1.9784(19) . ?
Co1 C15 1.9903(17) . ?
Co1 C5 1.9944(18) . ?
Co1 C31 2.055(2) . ?
Co1 C27 2.060(2) . ?
Co1 C30 2.061(2) . ?
Co1 C28 2.077(2) . ?
Co1 C29 2.079(2) . ?
N1 C2 1.458(3) . ?
N1 C18 1.463(2) . ?
N1 C19 1.472(2) . ?
C2 C3 1.522(3) . ?
C3 C4 1.533(3) . ?
C4 C5 1.503(2) . ?
C5 C6 1.461(3) . ?
C5 C15 1.474(2) . ?
C6 C14 1.449(3) . ?
C6 C7 1.495(3) . ?
C7 C8 1.526(3) . ?
C8 C9 1.524(3) . ?
C9 N10 1.463(3) . ?
N10 C11 1.471(3) . ?
N10 C26 1.473(3) . ?
C11 C12 1.523(3) . ?
C12 C13 1.536(3) . ?
C13 C14 1.492(3) . ?
C14 C15 1.459(2) . ?
C15 C16 1.499(2) . ?
C16 C17 1.531(3) . ?
C17 C18 1.520(3) . ?
C19 C20 1.524(3) . ?
C20 C21 1.523(3) . ?
C21 C22 1.519(3) . ?
C22 C23 1.515(3) . ?
C23 C24 1.533(3) . ?
C24 C25 1.510(3) . ?
C25 C26 1.515(3) . ?
C27 C28 1.392(3) . ?
C27 C31 1.396(3) . ?
C28 C29 1.392(3) . ?
C29 C30 1.410(4) . ?
C30 C31 1.407(4) . ?
